data_7012798
loop_
_publ_author_name
'Kamimura, Sou'
'Kuwata, Shigeki'
'Iwasaki, Masakazu'
'Ishii, Youichi'

_publ_section_title
;
 Syntheses, structures and solution behaviour of cyclotriphosphato
 complexes of Pd(ii), Pt(ii) and Pt(iv)
;
_journal_issue 13
_journal_name_full 'Dalton Transactions'
_journal_page_first 2666
_journal_paper_doi 10.1039/b301223a
_journal_year 2003
_chemical_formula_moiety (PPN)[Pt(P3O9)(PMePh2)2]
_chemical_formula_sum 'C64 H59 N2 O9 P7 Pt'
_chemical_formula_weight 1412.08
_space_group_IT_number 2
_symmetry_cell_setting triclinic
_symmetry_Int_Tables_number 2
_symmetry_space_group_name_Hall '-P 1'
_symmetry_space_group_name_H-M 'P -1'
_audit_creation_date 'Thu Apr  3 14:10:45 2003'
_audit_creation_method 'by teXsan'
_cell_angle_alpha 106.24(1)
_cell_angle_beta 97.076(9)
_cell_angle_gamma 110.016(9)
_cell_formula_units_Z 2
_cell_length_a 12.687(1)
_cell_length_b 14.866(2)
_cell_length_c 18.923(2)
_cell_measurement_reflns_used 25
_cell_measurement_temperature 294.2
_cell_measurement_theta_max 20.0
_cell_measurement_theta_min 19.6
_cell_volume 3123.4(7)
_computing_cell_refinement 'MSC/AFC Diffractometer Control'
_computing_data_collection 'MSC/AFC Diffractometer Control'
_computing_data_reduction 'teXsan Ver. 1.11'
_computing_publication_material 'teXsan Ver. 1.11'
_computing_structure_refinement 'teXsan Ver. 1.10'
_computing_structure_solution 'DIRDIF94 (PATTY)'
_diffrn_measurement_device_type 'Rigaku AFC7R'
_diffrn_measurement_method \w-2\q
_diffrn_radiation_type 'Mo K\a'
_diffrn_radiation_wavelength 0.7107
_diffrn_reflns_av_R_equivalents 0.017
_diffrn_reflns_limit_h_max 0
_diffrn_reflns_limit_h_min 0
_diffrn_reflns_limit_k_max 0
_diffrn_reflns_limit_k_min 0
_diffrn_reflns_limit_l_max 0
_diffrn_reflns_limit_l_min 0
_diffrn_reflns_number 14891
_diffrn_standards_decay_% 3.16
_diffrn_standards_interval_count 150
_diffrn_standards_number 3
_exptl_absorpt_coefficient_mu 2.474
_exptl_absorpt_correction_T_max 1.000
_exptl_absorpt_correction_T_min 0.853
_exptl_absorpt_correction_type psi-scan
_exptl_absorpt_process_details '(North, Phillips & Mathews, 1968)'
_exptl_crystal_colour colorless
_exptl_crystal_density_diffrn 1.501
_exptl_crystal_density_method 'not measured'
_exptl_crystal_description prismatic
_exptl_crystal_size_max 0.700
_exptl_crystal_size_mid 0.500
_exptl_crystal_size_min 0.300
_refine_diff_density_max 1.02
_refine_diff_density_min -0.76
_refine_ls_extinction_coef 0.0025(2)
_refine_ls_extinction_method 'Zachariasen(1967) type 2 Gaussian isotropic'
_refine_ls_goodness_of_fit_ref 1.224
_refine_ls_hydrogen_treatment noref
_refine_ls_number_parameters 749
_refine_ls_number_reflns 10966
_refine_ls_R_factor_gt 0.0312
_refine_ls_shift/su_max 0.0410
_refine_ls_structure_factor_coef F
_refine_ls_weighting_details 'w = 1/[\s^2^(Fo) + 0.00020|Fo|^2^]'
_refine_ls_weighting_scheme calc
_refine_ls_wR_factor_ref 0.0320
_reflns_number_gt 10966
_reflns_number_total 14339
_cod_data_source_file b301223a.txt
_cod_data_source_block (PPN)[Pt(P3O9)(PMePh2)2](4)
_cod_original_cell_volume 3123.3(9)
_cod_original_formula_sum 'C64 H59 N2 O9 P7 Pt '
_cod_database_code 7012798
_reflns_threshold_criterion F^2^>2.0\s(F^2^)

loop_
_symmetry_equiv_pos_as_xyz
x,y,z
-x,-y,-z

loop_
_atom_site_label
_atom_site_type_symbol
_atom_site_fract_x
_atom_site_fract_y
_atom_site_fract_z
_atom_site_U_iso_or_equiv
_atom_site_adp_type
_atom_site_occupancy
_atom_site_calc_flag
_atom_site_refinement_flags
_atom_site_disorder_assembly
_atom_site_disorder_group
Pt(1) Pt 0.14766(1) 0.22915(1) 0.451513(8) 0.03014(4) Uani 1.00 d . . .
P(1) P -0.06045(8) 0.17632(7) 0.30935(6) 0.0337(2) Uani 1.00 d . . .
P(2) P 0.05567(8) 0.04241(7) 0.28756(5) 0.0337(2) Uani 1.00 d . . .
P(3) P 0.14540(9) 0.22434(9) 0.24961(7) 0.0454(3) Uani 1.00 d . . .
P(4) P 0.31247(8) 0.22356(7) 0.50026(5) 0.0322(2) Uani 1.00 d . . .
P(5) P 0.14498(8) 0.35598(8) 0.54613(6) 0.0377(3) Uani 1.00 d . . .
P(6) P 0.71929(8) 0.28959(7) 0.10170(5) 0.0336(3) Uani 1.00 d . . .
P(7) P 0.67627(8) 0.32351(8) -0.04257(5) 0.0354(3) Uani 1.00 d . . .
O(1) O -0.0030(2) 0.2284(2) 0.3930(1) 0.0416(7) Uani 1.00 d . . .
O(2) O 0.1265(2) 0.0925(2) 0.3684(1) 0.0374(7) Uani 1.00 d . . .
O(3) O 0.2332(2) 0.2874(2) 0.3214(2) 0.0587(9) Uani 1.00 d . . .
O(4) O -0.1770(2) 0.1708(2) 0.2862(2) 0.0451(8) Uani 1.00 d . . .
O(5) O -0.0603(2) 0.0639(2) 0.2854(1) 0.0348(7) Uani 1.00 d . . .
O(6) O 0.0264(2) -0.0664(2) 0.2523(2) 0.0502(8) Uani 1.00 d . . .
O(7) O 0.1173(2) 0.1040(2) 0.2373(1) 0.0418(8) Uani 1.00 d . . .
O(8) O 0.1582(3) 0.2394(3) 0.1775(2) 0.070(1) Uani 1.00 d . . .
O(9) O 0.0205(2) 0.2264(2) 0.2615(2) 0.0443(8) Uani 1.00 d . . .
N(1) N 0.6700(3) 0.3301(2) 0.0413(2) 0.0394(9) Uani 1.00 d . . .
N(2) N 0.6742(8) 0.2142(8) 0.6521(7) 0.238(6) Uani 1.00 d . . .
C(1) C 0.2914(3) 0.1120(3) 0.5278(2) 0.0362(10) Uani 1.00 d . . .
C(2) C 0.3797(4) 0.0794(3) 0.5395(3) 0.052(1) Uani 1.00 d . . .
C(3) C 0.3608(4) -0.0058(4) 0.5604(3) 0.063(2) Uani 1.00 d . . .
C(4) C 0.2542(5) -0.0591(4) 0.5692(3) 0.063(2) Uani 1.00 d . . .
C(5) C 0.1663(4) -0.0281(3) 0.5569(3) 0.060(1) Uani 1.00 d . . .
C(6) C 0.1832(3) 0.0566(3) 0.5359(2) 0.045(1) Uani 1.00 d . . .
C(7) C 0.4183(3) 0.3322(3) 0.5782(2) 0.0353(10) Uani 1.00 d . . .
C(8) C 0.4547(3) 0.4271(3) 0.5686(2) 0.040(1) Uani 1.00 d . . .
C(9) C 0.5377(3) 0.5122(3) 0.6254(3) 0.048(1) Uani 1.00 d . . .
C(10) C 0.5863(4) 0.5040(3) 0.6912(3) 0.055(1) Uani 1.00 d . . .
C(11) C 0.5504(4) 0.4113(4) 0.7011(3) 0.061(1) Uani 1.00 d . . .
C(12) C 0.4664(4) 0.3253(3) 0.6451(2) 0.052(1) Uani 1.00 d . . .
C(13) C 0.3900(3) 0.2105(3) 0.4262(2) 0.045(1) Uani 1.00 d . . .
C(14) C 0.2077(3) 0.4816(3) 0.5392(2) 0.041(1) Uani 1.00 d . . .
C(15) C 0.2406(3) 0.4909(3) 0.4736(2) 0.043(1) Uani 1.00 d . . .
C(16) C 0.2771(4) 0.5850(3) 0.4641(3) 0.053(1) Uani 1.00 d . . .
C(17) C 0.2820(4) 0.6692(3) 0.5199(3) 0.060(2) Uani 1.00 d . . .
C(18) C 0.2503(4) 0.6622(3) 0.5856(3) 0.064(2) Uani 1.00 d . . .
C(19) C 0.2118(4) 0.5685(3) 0.5951(3) 0.054(1) Uani 1.00 d . . .
C(20) C 0.1977(3) 0.3595(3) 0.6408(2) 0.042(1) Uani 1.00 d . . .
C(21) C 0.2861(4) 0.4411(3) 0.6969(2) 0.051(1) Uani 1.00 d . . .
C(22) C 0.3185(4) 0.4336(4) 0.7668(2) 0.065(1) Uani 1.00 d . . .
C(23) C 0.2645(5) 0.3465(4) 0.7819(3) 0.071(2) Uani 1.00 d . . .
C(24) C 0.1770(5) 0.2652(4) 0.7271(3) 0.068(2) Uani 1.00 d . . .
C(25) C 0.1432(4) 0.2711(3) 0.6574(3) 0.054(1) Uani 1.00 d . . .
C(26) C -0.0036(4) 0.3405(4) 0.5444(3) 0.058(1) Uani 1.00 d . . .
C(27) C 0.6092(3) 0.2494(3) 0.1507(2) 0.039(1) Uani 1.00 d . . .
C(28) C 0.6133(4) 0.1860(4) 0.1914(3) 0.058(1) Uani 1.00 d . . .
C(29) C 0.5283(4) 0.1544(5) 0.2286(3) 0.074(2) Uani 1.00 d . . .
C(30) C 0.4389(4) 0.1871(5) 0.2256(3) 0.075(2) Uani 1.00 d . . .
C(31) C 0.4319(4) 0.2492(4) 0.1845(3) 0.063(2) Uani 1.00 d . . .
C(32) C 0.5182(3) 0.2806(3) 0.1474(2) 0.045(1) Uani 1.00 d . . .
C(33) C 0.8477(3) 0.3899(3) 0.1681(2) 0.0349(10) Uani 1.00 d . . .
C(34) C 0.9040(4) 0.3730(3) 0.2272(2) 0.046(1) Uani 1.00 d . . .
C(35) C 1.0078(4) 0.4476(4) 0.2752(2) 0.056(1) Uani 1.00 d . . .
C(36) C 1.0536(4) 0.5402(3) 0.2649(3) 0.057(1) Uani 1.00 d . . .
C(37) C 0.9959(4) 0.5581(3) 0.2071(3) 0.057(1) Uani 1.00 d . . .
C(38) C 0.8933(4) 0.4835(3) 0.1585(2) 0.046(1) Uani 1.00 d . . .
C(39) C 0.7532(3) 0.1807(3) 0.0620(2) 0.038(1) Uani 1.00 d . . .
C(40) C 0.8644(4) 0.1835(3) 0.0740(2) 0.052(1) Uani 1.00 d . . .
C(41) C 0.8840(5) 0.0976(4) 0.0380(3) 0.072(2) Uani 1.00 d . . .
C(42) C 0.7940(5) 0.0102(4) -0.0101(3) 0.076(2) Uani 1.00 d . . .
C(43) C 0.6834(5) 0.0067(3) -0.0220(3) 0.066(2) Uani 1.00 d . . .
C(44) C 0.6631(4) 0.0910(3) 0.0134(3) 0.051(1) Uani 1.00 d . . .
C(45) C 0.5411(3) 0.2351(3) -0.1080(2) 0.045(1) Uani 1.00 d . . .
C(46) C 0.4518(4) 0.1821(4) -0.0820(3) 0.063(1) Uani 1.00 d . . .
C(47) C 0.3489(5) 0.1126(5) -0.1335(4) 0.097(2) Uani 1.00 d . . .
C(48) C 0.3360(5) 0.0969(5) -0.2093(4) 0.109(2) Uani 1.00 d . . .
C(49) C 0.4233(5) 0.1492(4) -0.2345(3) 0.093(2) Uani 1.00 d . . .
C(50) C 0.5265(4) 0.2193(4) -0.1849(3) 0.068(1) Uani 1.00 d . . .
C(51) C 0.7887(3) 0.2872(3) -0.0725(2) 0.040(1) Uani 1.00 d . . .
C(52) C 0.9033(3) 0.3554(3) -0.0405(2) 0.047(1) Uani 1.00 d . . .
C(53) C 0.9927(4) 0.3269(4) -0.0572(3) 0.059(1) Uani 1.00 d . . .
C(54) C 0.9680(4) 0.2303(4) -0.1052(3) 0.067(2) Uani 1.00 d . . .
C(55) C 0.8565(5) 0.1613(4) -0.1361(3) 0.070(2) Uani 1.00 d . . .
C(56) C 0.7655(4) 0.1890(3) -0.1207(3) 0.057(1) Uani 1.00 d . . .
C(57) C 0.7014(3) 0.4463(3) -0.0509(2) 0.041(1) Uani 1.00 d . . .
C(58) C 0.7543(4) 0.4759(3) -0.1060(2) 0.050(1) Uani 1.00 d . . .
C(59) C 0.7695(4) 0.5693(4) -0.1126(3) 0.063(2) Uani 1.00 d . . .
C(60) C 0.7306(5) 0.6327(4) -0.0669(3) 0.074(2) Uani 1.00 d . . .
C(61) C 0.6773(5) 0.6051(4) -0.0118(3) 0.074(2) Uani 1.00 d . . .
C(62) C 0.6619(4) 0.5118(4) -0.0047(3) 0.056(1) Uani 1.00 d . . .
C(63) C 0.7308(6) 0.1721(6) 0.6539(5) 0.111(3) Uani 1.00 d . . .
C(64) C 0.8070(8) 0.1291(6) 0.6529(4) 0.140(4) Uani 1.00 d . . .
H(1) H 0.4536 0.1156 0.5331 0.0619 Uiso 1.00 calc . . .
H(2) H 0.4221 -0.0276 0.5686 0.0759 Uiso 1.00 calc . . .
H(3) H 0.2418 -0.1172 0.5840 0.0762 Uiso 1.00 calc . . .
H(4) H 0.0925 -0.0653 0.5628 0.0723 Uiso 1.00 calc . . .
H(5) H 0.1211 0.0771 0.5271 0.0538 Uiso 1.00 calc . . .
H(6) H 0.4224 0.4331 0.5230 0.0475 Uiso 1.00 calc . . .
H(7) H 0.5614 0.5767 0.6188 0.0580 Uiso 1.00 calc . . .
H(8) H 0.6444 0.5624 0.7296 0.0659 Uiso 1.00 calc . . .
H(9) H 0.5835 0.4058 0.7468 0.0735 Uiso 1.00 calc . . .
H(10) H 0.4419 0.2615 0.6527 0.0620 Uiso 1.00 calc . . .
H(11) H 0.3980 0.2637 0.4061 0.0543 Uiso 1.00 calc . . .
H(12) H 0.3484 0.1464 0.3870 0.0543 Uiso 1.00 calc . . .
H(13) H 0.4645 0.2149 0.4469 0.0543 Uiso 1.00 calc . . .
H(14) H 0.2382 0.4328 0.4351 0.0509 Uiso 1.00 calc . . .
H(15) H 0.2987 0.5911 0.4188 0.0634 Uiso 1.00 calc . . .
H(16) H 0.3077 0.7334 0.5130 0.0721 Uiso 1.00 calc . . .
H(17) H 0.2548 0.7212 0.6241 0.0770 Uiso 1.00 calc . . .
H(18) H 0.1880 0.5628 0.6399 0.0648 Uiso 1.00 calc . . .
H(19) H 0.3246 0.5020 0.6873 0.0606 Uiso 1.00 calc . . .
H(20) H 0.3793 0.4899 0.8052 0.0776 Uiso 1.00 calc . . .
H(21) H 0.2878 0.3426 0.8302 0.0851 Uiso 1.00 calc . . .
H(22) H 0.1395 0.2046 0.7372 0.0817 Uiso 1.00 calc . . .
H(23) H 0.0818 0.2144 0.6198 0.0650 Uiso 1.00 calc . . .
H(24) H -0.0375 0.3449 0.4986 0.0691 Uiso 1.00 calc . . .
H(25) H -0.0459 0.2757 0.5474 0.0691 Uiso 1.00 calc . . .
H(26) H -0.0052 0.3927 0.5864 0.0691 Uiso 1.00 calc . . .
H(27) H 0.6753 0.1640 0.1938 0.0695 Uiso 1.00 calc . . .
H(28) H 0.5314 0.1105 0.2562 0.0887 Uiso 1.00 calc . . .
H(29) H 0.3813 0.1665 0.2520 0.0899 Uiso 1.00 calc . . .
H(30) H 0.3693 0.2703 0.1816 0.0759 Uiso 1.00 calc . . .
H(31) H 0.5147 0.3240 0.1195 0.0544 Uiso 1.00 calc . . .
H(32) H 0.8714 0.3099 0.2351 0.0546 Uiso 1.00 calc . . .
H(33) H 1.0471 0.4349 0.3150 0.0675 Uiso 1.00 calc . . .
H(34) H 1.1246 0.5914 0.2974 0.0678 Uiso 1.00 calc . . .
H(35) H 1.0268 0.6223 0.2007 0.0686 Uiso 1.00 calc . . .
H(36) H 0.8544 0.4964 0.1188 0.0547 Uiso 1.00 calc . . .
H(37) H 0.9271 0.2441 0.1067 0.0620 Uiso 1.00 calc . . .
H(38) H 0.9601 0.0993 0.0468 0.0857 Uiso 1.00 calc . . .
H(39) H 0.8083 -0.0479 -0.0352 0.0914 Uiso 1.00 calc . . .
H(40) H 0.6211 -0.0541 -0.0548 0.0789 Uiso 1.00 calc . . .
H(41) H 0.5865 0.0882 0.0048 0.0608 Uiso 1.00 calc . . .
H(42) H 0.4604 0.1930 -0.0293 0.0760 Uiso 1.00 calc . . .
H(43) H 0.2869 0.0755 -0.1160 0.1163 Uiso 1.00 calc . . .
H(44) H 0.2652 0.0490 -0.2441 0.1310 Uiso 1.00 calc . . .
H(45) H 0.4139 0.1376 -0.2874 0.1117 Uiso 1.00 calc . . .
H(46) H 0.5873 0.2567 -0.2032 0.0817 Uiso 1.00 calc . . .
H(47) H 0.9201 0.4221 -0.0067 0.0558 Uiso 1.00 calc . . .
H(48) H 1.0707 0.3740 -0.0357 0.0707 Uiso 1.00 calc . . .
H(49) H 1.0295 0.2110 -0.1170 0.0804 Uiso 1.00 calc . . .
H(50) H 0.8410 0.0942 -0.1684 0.0838 Uiso 1.00 calc . . .
H(51) H 0.6878 0.1413 -0.1427 0.0678 Uiso 1.00 calc . . .
H(52) H 0.7799 0.4313 -0.1391 0.0603 Uiso 1.00 calc . . .
H(53) H 0.8073 0.5895 -0.1492 0.0751 Uiso 1.00 calc . . .
H(54) H 0.7398 0.6963 -0.0726 0.0884 Uiso 1.00 calc . . .
H(55) H 0.6516 0.6502 0.0207 0.0890 Uiso 1.00 calc . . .
H(56) H 0.6240 0.4921 0.0321 0.0670 Uiso 1.00 calc . . .
H(57) H 0.7810 0.0733 0.6707 0.1682 Uiso 1.00 calc . . .
H(58) H 0.8146 0.1050 0.6025 0.1682 Uiso 1.00 calc . . .
H(59) H 0.8797 0.1778 0.6848 0.1682 Uiso 1.00 calc . . .

loop_
_atom_site_aniso_label
_atom_site_aniso_U_11
_atom_site_aniso_U_22
_atom_site_aniso_U_33
_atom_site_aniso_U_12
_atom_site_aniso_U_13
_atom_site_aniso_U_23
Pt(1) 0.02741(7) 0.02991(7) 0.02849(8) 0.00822(5) 0.00323(5) 0.00850(5)
P(1) 0.0274(5) 0.0359(5) 0.0366(5) 0.0110(4) 0.0036(4) 0.0143(4)
P(2) 0.0328(5) 0.0299(5) 0.0331(5) 0.0091(4) 0.0067(4) 0.0077(4)
P(3) 0.0342(5) 0.0527(7) 0.0547(7) 0.0105(5) 0.0139(5) 0.0330(6)
P(4) 0.0271(5) 0.0354(5) 0.0321(5) 0.0084(4) 0.0054(4) 0.0138(4)
P(5) 0.0322(5) 0.0386(5) 0.0348(5) 0.0107(4) 0.0075(4) 0.0058(4)
P(6) 0.0312(5) 0.0394(5) 0.0304(5) 0.0121(4) 0.0068(4) 0.0146(4)
P(7) 0.0319(5) 0.0388(5) 0.0292(5) 0.0072(4) 0.0031(4) 0.0125(4)
O(1) 0.037(1) 0.041(2) 0.040(2) 0.017(1) -0.001(1) 0.006(1)
O(2) 0.041(1) 0.034(1) 0.035(1) 0.017(1) 0.003(1) 0.009(1)
O(3) 0.038(2) 0.049(2) 0.073(2) 0.001(1) -0.001(1) 0.023(2)
O(4) 0.028(1) 0.057(2) 0.048(2) 0.017(1) 0.001(1) 0.017(1)
O(5) 0.028(1) 0.032(1) 0.038(1) 0.005(1) 0.005(1) 0.011(1)
O(6) 0.056(2) 0.034(1) 0.051(2) 0.015(1) 0.010(1) 0.005(1)
O(7) 0.038(1) 0.051(2) 0.041(2) 0.017(1) 0.015(1) 0.019(1)
O(8) 0.062(2) 0.102(3) 0.069(2) 0.030(2) 0.032(2) 0.061(2)
O(9) 0.037(1) 0.049(2) 0.059(2) 0.017(1) 0.016(1) 0.034(1)
N(1) 0.040(2) 0.049(2) 0.035(2) 0.020(2) 0.009(1) 0.020(2)
N(2) 0.147(8) 0.22(1) 0.39(2) 0.121(8) 0.058(9) 0.10(1)
C(1) 0.037(2) 0.035(2) 0.034(2) 0.010(2) 0.004(2) 0.014(2)
C(2) 0.046(2) 0.054(3) 0.059(3) 0.021(2) 0.010(2) 0.024(2)
C(3) 0.072(3) 0.063(3) 0.072(3) 0.044(3) 0.011(3) 0.028(3)
C(4) 0.091(4) 0.047(3) 0.062(3) 0.029(3) 0.020(3) 0.029(2)
C(5) 0.063(3) 0.050(3) 0.070(3) 0.013(2) 0.023(3) 0.031(2)
C(6) 0.044(2) 0.044(2) 0.053(3) 0.017(2) 0.016(2) 0.024(2)
C(7) 0.026(2) 0.039(2) 0.035(2) 0.007(2) 0.002(1) 0.013(2)
C(8) 0.031(2) 0.045(2) 0.043(2) 0.009(2) 0.009(2) 0.022(2)
C(9) 0.041(2) 0.039(2) 0.058(3) 0.005(2) 0.009(2) 0.020(2)
C(10) 0.042(2) 0.046(3) 0.053(3) 0.004(2) -0.004(2) 0.005(2)
C(11) 0.065(3) 0.056(3) 0.042(3) 0.013(2) -0.018(2) 0.011(2)
C(12) 0.057(3) 0.042(2) 0.043(2) 0.007(2) -0.008(2) 0.018(2)
C(13) 0.037(2) 0.063(3) 0.037(2) 0.017(2) 0.013(2) 0.021(2)
C(14) 0.036(2) 0.035(2) 0.046(2) 0.016(2) 0.006(2) 0.008(2)
C(15) 0.036(2) 0.042(2) 0.049(2) 0.018(2) 0.007(2) 0.012(2)
C(16) 0.049(3) 0.050(3) 0.070(3) 0.024(2) 0.018(2) 0.028(2)
C(17) 0.048(3) 0.040(2) 0.093(4) 0.019(2) 0.012(3) 0.025(3)
C(18) 0.062(3) 0.040(3) 0.079(4) 0.027(2) 0.002(3) 0.000(2)
C(19) 0.056(3) 0.050(3) 0.052(3) 0.026(2) 0.012(2) 0.005(2)
C(20) 0.042(2) 0.045(2) 0.036(2) 0.015(2) 0.015(2) 0.007(2)
C(21) 0.055(3) 0.042(2) 0.040(2) 0.009(2) 0.008(2) 0.007(2)
C(22) 0.081(4) 0.057(3) 0.034(2) 0.013(3) 0.000(2) 0.006(2)
C(23) 0.102(4) 0.067(3) 0.041(3) 0.031(3) 0.015(3) 0.019(3)
C(24) 0.089(4) 0.058(3) 0.057(3) 0.018(3) 0.027(3) 0.028(3)
C(25) 0.059(3) 0.041(2) 0.047(3) 0.006(2) 0.013(2) 0.009(2)
C(26) 0.038(2) 0.069(3) 0.052(3) 0.022(2) 0.008(2) 0.000(2)
C(27) 0.033(2) 0.048(2) 0.031(2) 0.011(2) 0.007(2) 0.013(2)
C(28) 0.042(2) 0.088(4) 0.057(3) 0.022(2) 0.014(2) 0.047(3)
C(29) 0.057(3) 0.110(5) 0.070(3) 0.024(3) 0.020(3) 0.064(3)
C(30) 0.058(3) 0.111(5) 0.054(3) 0.016(3) 0.028(3) 0.040(3)
C(31) 0.049(3) 0.079(3) 0.060(3) 0.025(3) 0.024(2) 0.017(3)
C(32) 0.044(2) 0.047(2) 0.047(2) 0.019(2) 0.017(2) 0.015(2)
C(33) 0.033(2) 0.039(2) 0.031(2) 0.013(2) 0.007(2) 0.011(2)
C(34) 0.047(2) 0.045(2) 0.042(2) 0.015(2) 0.003(2) 0.016(2)
C(35) 0.055(3) 0.060(3) 0.044(3) 0.020(2) -0.005(2) 0.014(2)
C(36) 0.048(3) 0.054(3) 0.045(3) 0.006(2) 0.003(2) 0.004(2)
C(37) 0.063(3) 0.044(2) 0.048(3) 0.003(2) 0.011(2) 0.015(2)
C(38) 0.050(2) 0.045(2) 0.039(2) 0.013(2) 0.008(2) 0.017(2)
C(39) 0.039(2) 0.037(2) 0.038(2) 0.013(2) 0.008(2) 0.015(2)
C(40) 0.048(3) 0.054(3) 0.051(3) 0.022(2) 0.013(2) 0.014(2)
C(41) 0.065(3) 0.072(4) 0.089(4) 0.042(3) 0.026(3) 0.022(3)
C(42) 0.096(4) 0.056(3) 0.087(4) 0.041(3) 0.035(3) 0.019(3)
C(43) 0.072(3) 0.041(3) 0.068(3) 0.013(2) 0.012(3) 0.008(2)
C(44) 0.045(2) 0.047(2) 0.055(3) 0.012(2) 0.009(2) 0.018(2)
C(45) 0.038(2) 0.044(2) 0.043(2) 0.005(2) -0.003(2) 0.018(2)
C(46) 0.041(2) 0.066(3) 0.070(3) 0.002(2) 0.003(2) 0.033(3)
C(47) 0.049(3) 0.098(5) 0.109(5) -0.018(3) -0.007(3) 0.054(4)
C(48) 0.073(4) 0.091(5) 0.102(5) -0.033(3) -0.038(4) 0.049(4)
C(49) 0.091(4) 0.075(4) 0.060(3) -0.014(3) -0.035(3) 0.026(3)
C(50) 0.068(3) 0.062(3) 0.043(3) -0.008(2) -0.010(2) 0.022(2)
C(51) 0.042(2) 0.044(2) 0.030(2) 0.012(2) 0.010(2) 0.014(2)
C(52) 0.043(2) 0.052(3) 0.041(2) 0.016(2) 0.009(2) 0.016(2)
C(53) 0.046(3) 0.076(3) 0.054(3) 0.020(2) 0.013(2) 0.026(3)
C(54) 0.064(3) 0.086(4) 0.061(3) 0.037(3) 0.031(3) 0.024(3)
C(55) 0.077(4) 0.068(3) 0.059(3) 0.031(3) 0.029(3) 0.003(3)
C(56) 0.053(3) 0.053(3) 0.049(3) 0.012(2) 0.018(2) 0.004(2)
C(57) 0.037(2) 0.042(2) 0.034(2) 0.006(2) -0.003(2) 0.016(2)
C(58) 0.051(3) 0.054(3) 0.037(2) 0.009(2) 0.001(2) 0.022(2)
C(59) 0.062(3) 0.061(3) 0.055(3) 0.005(2) -0.001(2) 0.035(3)
C(60) 0.075(4) 0.055(3) 0.087(4) 0.016(3) -0.006(3) 0.043(3)
C(61) 0.090(4) 0.060(3) 0.080(4) 0.039(3) 0.011(3) 0.028(3)
C(62) 0.060(3) 0.058(3) 0.057(3) 0.026(2) 0.014(2) 0.027(2)
C(63) 0.084(5) 0.110(6) 0.141(7) 0.053(5) 0.013(5) 0.032(5)
C(64) 0.194(9) 0.152(7) 0.097(6) 0.127(7) -0.005(5) 0.023(5)

loop_
_atom_type_symbol
_atom_type_description
_atom_type_scat_dispersion_real
_atom_type_scat_dispersion_imag
_atom_type_scat_source
C C 0.003 0.002
;International Tables for Crystallography
(1992, Vol. C, Tables 4.2.6.8 and 6.1.1.1)
;
H H 0.000 0.000
;International Tables for Crystallography
(1992, Vol. C, Table 6.1.1.2)
;
Pt Pt -1.703 8.390
;International Tables for Crystallography
(1992, Vol. C, Tables 4.2.6.8 and 6.1.1.1)
;
P P 0.102 0.094
;International Tables for Crystallography
(1992, Vol. C, Tables 4.2.6.8 and 6.1.1.1)
;
O O 0.011 0.006
;International Tables for Crystallography
(1992, Vol. C, Tables 4.2.6.8 and 6.1.1.1)
;
N N 0.006 0.003
;International Tables for Crystallography
(1992, Vol. C, Tables 4.2.6.8 and 6.1.1.1)
;

loop_
_geom_angle_atom_site_label_1
_geom_angle_atom_site_label_2
_geom_angle_atom_site_label_3
_geom_angle
_geom_angle_site_symmetry_1
_geom_angle_site_symmetry_2
_geom_angle_site_symmetry_3
_geom_angle_publ_flag
P(4) Pt(1) P(5) 99.69(4) . . . yes
P(4) Pt(1) O(1) 173.12(8) . . . yes
P(4) Pt(1) O(2) 83.50(7) . . . yes
P(5) Pt(1) O(1) 86.24(7) . . . yes
P(5) Pt(1) O(2) 169.74(7) . . . yes
O(1) Pt(1) O(2) 91.26(10) . . . yes
O(1) P(1) O(4) 115.9(2) . . . yes
O(1) P(1) O(5) 107.2(1) . . . yes
O(1) P(1) O(9) 110.1(2) . . . yes
O(4) P(1) O(5) 110.3(1) . . . yes
O(4) P(1) O(9) 110.7(2) . . . yes
O(5) P(1) O(9) 101.7(1) . . . yes
O(2) P(2) O(5) 107.3(1) . . . yes
O(2) P(2) O(6) 116.8(2) . . . yes
O(2) P(2) O(7) 109.2(1) . . . yes
O(5) P(2) O(6) 109.9(1) . . . yes
O(5) P(2) O(7) 101.6(1) . . . yes
O(6) P(2) O(7) 110.9(2) . . . yes
O(3) P(3) O(7) 108.4(2) . . . yes
O(3) P(3) O(8) 122.9(2) . . . yes
O(3) P(3) O(9) 108.7(2) . . . yes
O(7) P(3) O(8) 107.8(2) . . . yes
O(7) P(3) O(9) 99.2(1) . . . yes
O(8) P(3) O(9) 107.3(2) . . . yes
Pt(1) P(4) C(1) 113.0(1) . . . yes
Pt(1) P(4) C(7) 119.9(1) . . . yes
Pt(1) P(4) C(13) 107.6(1) . . . yes
C(1) P(4) C(7) 106.7(2) . . . yes
C(1) P(4) C(13) 105.1(2) . . . yes
C(7) P(4) C(13) 103.1(2) . . . yes
Pt(1) P(5) C(14) 115.4(1) . . . yes
Pt(1) P(5) C(20) 115.6(1) . . . yes
Pt(1) P(5) C(26) 109.3(1) . . . yes
C(14) P(5) C(20) 110.4(2) . . . yes
C(14) P(5) C(26) 101.9(2) . . . yes
C(20) P(5) C(26) 102.4(2) . . . yes
N(1) P(6) C(27) 107.5(2) . . . yes
N(1) P(6) C(33) 110.1(2) . . . yes
N(1) P(6) C(39) 114.9(2) . . . yes
C(27) P(6) C(33) 109.9(2) . . . yes
C(27) P(6) C(39) 106.2(2) . . . yes
C(33) P(6) C(39) 108.1(2) . . . yes
N(1) P(7) C(45) 110.6(2) . . . yes
N(1) P(7) C(51) 114.2(2) . . . yes
N(1) P(7) C(57) 109.1(2) . . . yes
C(45) P(7) C(51) 108.3(2) . . . yes
C(45) P(7) C(57) 107.1(2) . . . yes
C(51) P(7) C(57) 107.3(2) . . . yes
Pt(1) O(1) P(1) 127.8(2) . . . yes
Pt(1) O(2) P(2) 130.3(1) . . . yes
P(1) O(5) P(2) 123.4(1) . . . yes
P(2) O(7) P(3) 126.1(2) . . . yes
P(1) O(9) P(3) 129.7(2) . . . yes
P(6) N(1) P(7) 135.7(2) . . . yes
P(4) C(1) C(2) 121.7(3) . . . yes
P(4) C(1) C(6) 119.4(3) . . . yes
C(2) C(1) C(6) 118.9(4) . . . yes
C(1) C(2) C(3) 120.3(4) . . . yes
C(2) C(3) C(4) 120.4(4) . . . yes
C(3) C(4) C(5) 119.7(4) . . . yes
C(4) C(5) C(6) 120.8(4) . . . yes
C(1) C(6) C(5) 119.9(4) . . . yes
P(4) C(7) C(8) 117.6(3) . . . yes
P(4) C(7) C(12) 123.5(3) . . . yes
C(8) C(7) C(12) 118.9(3) . . . yes
C(7) C(8) C(9) 120.2(4) . . . yes
C(8) C(9) C(10) 120.4(4) . . . yes
C(9) C(10) C(11) 119.8(4) . . . yes
C(10) C(11) C(12) 120.6(4) . . . yes
C(7) C(12) C(11) 120.2(4) . . . yes
P(5) C(14) C(15) 119.3(3) . . . yes
P(5) C(14) C(19) 121.3(3) . . . yes
C(15) C(14) C(19) 118.9(4) . . . yes
C(14) C(15) C(16) 120.0(4) . . . yes
C(15) C(16) C(17) 120.1(4) . . . yes
C(16) C(17) C(18) 121.1(4) . . . yes
C(17) C(18) C(19) 119.4(4) . . . yes
C(14) C(19) C(18) 120.5(4) . . . yes
P(5) C(20) C(21) 125.5(3) . . . yes
P(5) C(20) C(25) 116.3(3) . . . yes
C(21) C(20) C(25) 118.2(4) . . . yes
C(20) C(21) C(22) 119.8(4) . . . yes
C(21) C(22) C(23) 121.2(4) . . . yes
C(22) C(23) C(24) 119.7(4) . . . yes
C(23) C(24) C(25) 120.1(4) . . . yes
C(20) C(25) C(24) 121.1(4) . . . yes
P(6) C(27) C(28) 120.6(3) . . . yes
P(6) C(27) C(32) 120.3(3) . . . yes
C(28) C(27) C(32) 119.1(4) . . . yes
C(27) C(28) C(29) 120.7(4) . . . yes
C(28) C(29) C(30) 119.5(4) . . . yes
C(29) C(30) C(31) 120.9(4) . . . yes
C(30) C(31) C(32) 118.9(4) . . . yes
C(27) C(32) C(31) 120.8(4) . . . yes
P(6) C(33) C(34) 120.4(3) . . . yes
P(6) C(33) C(38) 120.1(3) . . . yes
C(34) C(33) C(38) 119.5(3) . . . yes
C(33) C(34) C(35) 120.5(4) . . . yes
C(34) C(35) C(36) 119.8(4) . . . yes
C(35) C(36) C(37) 119.7(4) . . . yes
C(36) C(37) C(38) 120.7(4) . . . yes
C(33) C(38) C(37) 119.8(4) . . . yes
P(6) C(39) C(40) 123.4(3) . . . yes
P(6) C(39) C(44) 117.7(3) . . . yes
C(40) C(39) C(44) 118.8(4) . . . yes
C(39) C(40) C(41) 119.8(4) . . . yes
C(40) C(41) C(42) 120.4(5) . . . yes
C(41) C(42) C(43) 120.1(5) . . . yes
C(42) C(43) C(44) 119.9(4) . . . yes
C(39) C(44) C(43) 120.9(4) . . . yes
P(7) C(45) C(46) 120.1(3) . . . yes
P(7) C(45) C(50) 120.2(3) . . . yes
C(46) C(45) C(50) 119.7(4) . . . yes
C(45) C(46) C(47) 119.2(5) . . . yes
C(46) C(47) C(48) 120.6(5) . . . yes
C(47) C(48) C(49) 120.1(5) . . . yes
C(48) C(49) C(50) 120.9(5) . . . yes
C(45) C(50) C(49) 119.5(5) . . . yes
P(7) C(51) C(52) 118.9(3) . . . yes
P(7) C(51) C(56) 121.8(3) . . . yes
C(52) C(51) C(56) 119.0(4) . . . yes
C(51) C(52) C(53) 120.6(4) . . . yes
C(52) C(53) C(54) 119.5(4) . . . yes
C(53) C(54) C(55) 121.1(4) . . . yes
C(54) C(55) C(56) 120.2(5) . . . yes
C(51) C(56) C(55) 119.7(4) . . . yes
P(7) C(57) C(58) 121.7(3) . . . yes
P(7) C(57) C(62) 119.7(3) . . . yes
C(58) C(57) C(62) 118.5(4) . . . yes
C(57) C(58) C(59) 120.5(4) . . . yes
C(58) C(59) C(60) 120.3(5) . . . yes
C(59) C(60) C(61) 120.4(5) . . . yes
C(60) C(61) C(62) 119.7(5) . . . yes
C(57) C(62) C(61) 120.6(4) . . . yes
N(2) C(63) C(64) 173(1) . . . yes

loop_
_geom_bond_atom_site_label_1
_geom_bond_atom_site_label_2
_geom_bond_distance
_geom_bond_site_symmetry_1
_geom_bond_site_symmetry_2
_geom_bond_publ_flag
Pt(1) P(4) 2.217(1) . . yes
Pt(1) P(5) 2.221(1) . . yes
Pt(1) O(1) 2.082(2) . . yes
Pt(1) O(2) 2.100(2) . . yes
P(1) O(1) 1.511(3) . . yes
P(1) O(4) 1.457(3) . . yes
P(1) O(5) 1.606(3) . . yes
P(1) O(9) 1.585(3) . . yes
P(2) O(2) 1.506(3) . . yes
P(2) O(5) 1.607(3) . . yes
P(2) O(6) 1.457(3) . . yes
P(2) O(7) 1.593(3) . . yes
P(3) O(3) 1.472(3) . . yes
P(3) O(7) 1.640(3) . . yes
P(3) O(8) 1.463(3) . . yes
P(3) O(9) 1.637(3) . . yes
P(4) C(1) 1.819(4) . . yes
P(4) C(7) 1.811(4) . . yes
P(4) C(13) 1.813(4) . . yes
P(5) C(14) 1.813(4) . . yes
P(5) C(20) 1.814(4) . . yes
P(5) C(26) 1.815(4) . . yes
P(6) N(1) 1.590(3) . . yes
P(6) C(27) 1.796(4) . . yes
P(6) C(33) 1.801(4) . . yes
P(6) C(39) 1.802(4) . . yes
P(7) N(1) 1.576(3) . . yes
P(7) C(45) 1.796(4) . . yes
P(7) C(51) 1.789(4) . . yes
P(7) C(57) 1.798(4) . . yes
N(2) C(63) 1.106(9) . . yes
C(1) C(2) 1.381(5) . . yes
C(1) C(6) 1.391(5) . . yes
C(2) C(3) 1.384(6) . . yes
C(3) C(4) 1.372(7) . . yes
C(4) C(5) 1.364(7) . . yes
C(5) C(6) 1.381(6) . . yes
C(7) C(8) 1.398(5) . . yes
C(7) C(12) 1.382(5) . . yes
C(8) C(9) 1.383(5) . . yes
C(9) C(10) 1.376(6) . . yes
C(10) C(11) 1.372(6) . . yes
C(11) C(12) 1.387(6) . . yes
C(14) C(15) 1.385(6) . . yes
C(14) C(19) 1.401(5) . . yes
C(15) C(16) 1.386(6) . . yes
C(16) C(17) 1.371(6) . . yes
C(17) C(18) 1.372(7) . . yes
C(18) C(19) 1.381(7) . . yes
C(20) C(21) 1.383(5) . . yes
C(20) C(25) 1.401(6) . . yes
C(21) C(22) 1.384(6) . . yes
C(22) C(23) 1.368(7) . . yes
C(23) C(24) 1.366(7) . . yes
C(24) C(25) 1.371(6) . . yes
C(27) C(28) 1.384(6) . . yes
C(27) C(32) 1.385(5) . . yes
C(28) C(29) 1.380(6) . . yes
C(29) C(30) 1.379(7) . . yes
C(30) C(31) 1.381(7) . . yes
C(31) C(32) 1.388(6) . . yes
C(33) C(34) 1.381(5) . . yes
C(33) C(38) 1.386(5) . . yes
C(34) C(35) 1.389(6) . . yes
C(35) C(36) 1.379(6) . . yes
C(36) C(37) 1.378(6) . . yes
C(37) C(38) 1.384(6) . . yes
C(39) C(40) 1.385(5) . . yes
C(39) C(44) 1.393(5) . . yes
C(40) C(41) 1.389(6) . . yes
C(41) C(42) 1.374(7) . . yes
C(42) C(43) 1.373(7) . . yes
C(43) C(44) 1.372(6) . . yes
C(45) C(46) 1.375(6) . . yes
C(45) C(50) 1.386(6) . . yes
C(46) C(47) 1.386(7) . . yes
C(47) C(48) 1.366(9) . . yes
C(48) C(49) 1.345(8) . . yes
C(49) C(50) 1.378(6) . . yes
C(51) C(52) 1.393(5) . . yes
C(51) C(56) 1.394(6) . . yes
C(52) C(53) 1.382(6) . . yes
C(53) C(54) 1.370(7) . . yes
C(54) C(55) 1.365(7) . . yes
C(55) C(56) 1.389(6) . . yes
C(57) C(58) 1.399(5) . . yes
C(57) C(62) 1.389(6) . . yes
C(58) C(59) 1.379(6) . . yes
C(59) C(60) 1.359(7) . . yes
C(60) C(61) 1.390(8) . . yes
C(61) C(62) 1.381(6) . . yes
C(63) C(64) 1.329(9) . . yes

loop_
_geom_contact_atom_site_label_1
_geom_contact_atom_site_label_2
_geom_contact_distance
_geom_contact_site_symmetry_1
_geom_contact_site_symmetry_2
_geom_contact_publ_flag
O(1) C(5) 3.448(5) . 2_556 ?
O(3) C(9) 3.164(5) . 2_666 ?
O(3) C(10) 3.257(5) . 2_666 ?
O(4) C(28) 3.132(5) . 1_455 ?
O(4) C(34) 3.374(5) . 1_455 ?
O(4) C(18) 3.418(5) . 2_566 ?
O(4) C(48) 3.544(7) . 2_555 ?
O(5) C(48) 3.336(6) . 2_555 ?
O(5) C(5) 3.519(5) . 2_556 ?
O(6) C(55) 3.089(5) . 2_655 ?
O(6) C(64) 3.146(8) . 2_656 ?
O(6) C(54) 3.173(6) . 2_655 ?
O(6) C(24) 3.350(6) . 2_556 ?
O(8) C(59) 3.299(5) . 2_665 ?
O(8) C(60) 3.332(6) . 2_665 ?
O(8) C(31) 3.410(6) . . ?
O(9) C(34) 3.181(5) . 1_455 ?
O(9) C(35) 3.287(5) . 1_455 ?
N(2) C(12) 3.564(9) . . ?
C(8) C(16) 3.587(6) . 2_666 ?
C(9) C(16) 3.522(6) . 2_666 ?
C(9) C(15) 3.571(6) . 2_666 ?
C(17) C(26) 3.531(6) . 2_566 ?

loop_
_geom_torsion_atom_site_label_1
_geom_torsion_atom_site_label_2
_geom_torsion_atom_site_label_3
_geom_torsion_atom_site_label_4
_geom_torsion
_geom_torsion_site_symmetry_1
_geom_torsion_site_symmetry_2
_geom_torsion_site_symmetry_3
_geom_torsion_site_symmetry_4
_geom_torsion_publ_flag
Pt(1) P(4) C(1) C(2) 162.0(3) . . . . yes
Pt(1) P(4) C(1) C(6) -16.8(4) . . . . yes
Pt(1) P(4) C(7) C(8) -53.9(3) . . . . yes
Pt(1) P(4) C(7) C(12) 127.9(3) . . . . yes
Pt(1) P(5) C(14) C(15) 7.3(4) . . . . yes
Pt(1) P(5) C(14) C(19) -179.9(3) . . . . yes
Pt(1) P(5) C(20) C(21) 123.9(3) . . . . yes
Pt(1) P(5) C(20) C(25) -55.9(3) . . . . yes
Pt(1) O(1) P(1) O(4) 167.9(2) . . . . yes
Pt(1) O(1) P(1) O(5) 44.3(2) . . . . yes
Pt(1) O(1) P(1) O(9) -65.5(2) . . . . yes
Pt(1) O(2) P(2) O(5) -35.6(2) . . . . yes
Pt(1) O(2) P(2) O(6) -159.5(2) . . . . yes
Pt(1) O(2) P(2) O(7) 73.8(2) . . . . yes
P(1) O(1) Pt(1) P(4) 16.2(8) . . . . yes
P(1) O(1) Pt(1) P(5) 166.0(2) . . . . yes
P(1) O(1) Pt(1) O(2) -24.0(2) . . . . yes
P(1) O(5) P(2) O(2) 60.2(2) . . . . yes
P(1) O(5) P(2) O(6) -171.8(2) . . . . yes
P(1) O(5) P(2) O(7) -54.3(2) . . . . yes
P(1) O(9) P(3) O(3) -70.3(3) . . . . yes
P(1) O(9) P(3) O(7) 42.8(3) . . . . yes
P(1) O(9) P(3) O(8) 154.9(2) . . . . yes
P(2) O(2) Pt(1) P(4) -156.0(2) . . . . yes
P(2) O(2) Pt(1) P(5) 95.2(4) . . . . yes
P(2) O(2) Pt(1) O(1) 19.5(2) . . . . yes
P(2) O(5) P(1) O(1) -65.1(2) . . . . yes
P(2) O(5) P(1) O(4) 167.9(2) . . . . yes
P(2) O(5) P(1) O(9) 50.4(2) . . . . yes
P(2) O(7) P(3) O(3) 67.1(2) . . . . yes
P(2) O(7) P(3) O(8) -157.8(2) . . . . yes
P(2) O(7) P(3) O(9) -46.2(2) . . . . yes
P(3) O(7) P(2) O(2) -60.1(2) . . . . yes
P(3) O(7) P(2) O(5) 53.0(2) . . . . yes
P(3) O(7) P(2) O(6) 169.8(2) . . . . yes
P(3) O(9) P(1) O(1) 67.7(3) . . . . yes
P(3) O(9) P(1) O(4) -162.8(2) . . . . yes
P(3) O(9) P(1) O(5) -45.7(3) . . . . yes
P(4) Pt(1) P(5) C(14) 92.9(1) . . . . yes
P(4) Pt(1) P(5) C(20) -38.1(1) . . . . yes
P(4) Pt(1) P(5) C(26) -153.1(2) . . . . yes
P(4) C(1) C(2) C(3) -180.0 . . . . yes
P(4) C(1) C(6) C(5) -179.9(3) . . . . yes
P(4) C(7) C(8) C(9) -178.2(3) . . . . yes
P(4) C(7) C(12) C(11) 177.5(4) . . . . yes
P(5) Pt(1) P(4) C(1) 108.3(1) . . . . yes
P(5) Pt(1) P(4) C(7) -18.9(1) . . . . yes
P(5) Pt(1) P(4) C(13) -136.1(2) . . . . yes
P(5) C(14) C(15) C(16) 173.1(3) . . . . yes
P(5) C(14) C(19) C(18) -174.1(3) . . . . yes
P(5) C(20) C(21) C(22) -179.6(4) . . . . yes
P(5) C(20) C(25) C(24) 179.4(4) . . . . yes
P(6) N(1) P(7) C(45) 105.6(3) . . . . yes
P(6) N(1) P(7) C(51) -16.9(4) . . . . yes
P(6) N(1) P(7) C(57) -136.9(3) . . . . yes
P(6) C(27) C(28) C(29) -179.5(4) . . . . yes
P(6) C(27) C(32) C(31) 179.4(3) . . . . yes
P(6) C(33) C(34) C(35) 175.1(3) . . . . yes
P(6) C(33) C(38) C(37) -176.1(3) . . . . yes
P(6) C(39) C(40) C(41) -176.6(4) . . . . yes
P(6) C(39) C(44) C(43) 176.6(4) . . . . yes
P(7) N(1) P(6) C(27) -141.1(3) . . . . yes
P(7) N(1) P(6) C(33) 99.2(3) . . . . yes
P(7) N(1) P(6) C(39) -23.1(4) . . . . yes
P(7) C(45) C(46) C(47) -178.6(5) . . . . yes
P(7) C(45) C(50) C(49) 178.3(5) . . . . yes
P(7) C(51) C(52) C(53) 174.4(3) . . . . yes
P(7) C(51) C(56) C(55) -173.4(4) . . . . yes
P(7) C(57) C(58) C(59) 178.1(3) . . . . yes
P(7) C(57) C(62) C(61) -178.0(4) . . . . yes
O(1) Pt(1) P(4) C(1) -102.4(7) . . . . yes
O(1) Pt(1) P(4) C(7) 130.4(7) . . . . yes
O(1) Pt(1) P(4) C(13) 13.2(7) . . . . yes
O(1) Pt(1) P(5) C(14) -83.6(2) . . . . yes
O(1) Pt(1) P(5) C(20) 145.4(2) . . . . yes
O(1) Pt(1) P(5) C(26) 30.5(2) . . . . yes
O(2) Pt(1) P(4) C(1) -61.8(1) . . . . yes
O(2) Pt(1) P(4) C(7) 171.0(2) . . . . yes
O(2) Pt(1) P(4) C(13) 53.7(2) . . . . yes
O(2) Pt(1) P(5) C(14) -159.8(4) . . . . yes
O(2) Pt(1) P(5) C(20) 69.2(4) . . . . yes
O(2) Pt(1) P(5) C(26) -45.7(5) . . . . yes
N(1) P(6) C(27) C(28) 162.4(4) . . . . yes
N(1) P(6) C(27) C(32) -16.9(4) . . . . yes
N(1) P(6) C(33) C(34) 178.2(3) . . . . yes
N(1) P(6) C(33) C(38) -4.2(4) . . . . yes
N(1) P(6) C(39) C(40) 114.7(4) . . . . yes
N(1) P(6) C(39) C(44) -61.7(4) . . . . yes
N(1) P(7) C(45) C(46) -2.1(5) . . . . yes
N(1) P(7) C(45) C(50) 178.5(4) . . . . yes
N(1) P(7) C(51) C(52) -69.4(4) . . . . yes
N(1) P(7) C(51) C(56) 103.5(4) . . . . yes
N(1) P(7) C(57) C(58) 154.8(3) . . . . yes
N(1) P(7) C(57) C(62) -29.0(4) . . . . yes
C(1) P(4) C(7) C(8) 176.1(3) . . . . yes
C(1) P(4) C(7) C(12) -2.1(4) . . . . yes
C(1) C(2) C(3) C(4) 0.4(7) . . . . yes
C(1) C(6) C(5) C(4) -0.5(7) . . . . yes
C(2) C(1) P(4) C(7) -64.1(4) . . . . yes
C(2) C(1) P(4) C(13) 45.0(4) . . . . yes
C(2) C(1) C(6) C(5) 1.3(6) . . . . yes
C(2) C(3) C(4) C(5) 0.4(8) . . . . yes
C(3) C(2) C(1) C(6) -1.2(6) . . . . yes
C(3) C(4) C(5) C(6) -0.3(8) . . . . yes
C(6) C(1) P(4) C(7) 117.1(3) . . . . yes
C(6) C(1) P(4) C(13) -133.8(3) . . . . yes
C(7) C(8) C(9) C(10) 0.9(6) . . . . yes
C(7) C(12) C(11) C(10) 0.4(8) . . . . yes
C(8) C(7) P(4) C(13) 65.6(3) . . . . yes
C(8) C(7) C(12) C(11) -0.8(7) . . . . yes
C(8) C(9) C(10) C(11) -1.3(7) . . . . yes
C(9) C(8) C(7) C(12) 0.1(6) . . . . yes
C(9) C(10) C(11) C(12) 0.6(8) . . . . yes
C(12) C(7) P(4) C(13) -112.6(4) . . . . yes
C(14) P(5) C(20) C(21) -9.4(4) . . . . yes
C(14) P(5) C(20) C(25) 170.8(3) . . . . yes
C(14) C(15) C(16) C(17) 0.8(6) . . . . yes
C(14) C(19) C(18) C(17) 1.5(7) . . . . yes
C(15) C(14) P(5) C(20) 140.7(3) . . . . yes
C(15) C(14) P(5) C(26) -111.0(3) . . . . yes
C(15) C(14) C(19) C(18) -1.3(6) . . . . yes
C(15) C(16) C(17) C(18) -0.5(7) . . . . yes
C(16) C(15) C(14) C(19) 0.1(6) . . . . yes
C(16) C(17) C(18) C(19) -0.6(7) . . . . yes
C(19) C(14) P(5) C(20) -46.5(4) . . . . yes
C(19) C(14) P(5) C(26) 61.8(4) . . . . yes
C(20) C(21) C(22) C(23) 0.0(8) . . . . yes
C(20) C(25) C(24) C(23) 0.6(8) . . . . yes
C(21) C(20) P(5) C(26) -117.3(4) . . . . yes
C(21) C(20) C(25) C(24) -0.5(7) . . . . yes
C(21) C(22) C(23) C(24) 0.0(9) . . . . yes
C(22) C(21) C(20) C(25) 0.2(7) . . . . yes
C(22) C(23) C(24) C(25) -0.3(9) . . . . yes
C(25) C(20) P(5) C(26) 62.9(4) . . . . yes
C(27) P(6) C(33) C(34) 60.0(4) . . . . yes
C(27) P(6) C(33) C(38) -122.5(3) . . . . yes
C(27) P(6) C(39) C(40) -126.6(4) . . . . yes
C(27) P(6) C(39) C(44) 57.0(4) . . . . yes
C(27) C(28) C(29) C(30) -0.6(8) . . . . yes
C(27) C(32) C(31) C(30) 0.8(7) . . . . yes
C(28) C(27) P(6) C(33) -77.8(4) . . . . yes
C(28) C(27) P(6) C(39) 38.9(4) . . . . yes
C(28) C(27) C(32) C(31) 0.1(6) . . . . yes
C(28) C(29) C(30) C(31) 1.5(9) . . . . yes
C(29) C(28) C(27) C(32) -0.2(7) . . . . yes
C(29) C(30) C(31) C(32) -1.6(8) . . . . yes
C(32) C(27) P(6) C(33) 102.9(3) . . . . yes
C(32) C(27) P(6) C(39) -140.4(3) . . . . yes
C(33) P(6) C(39) C(40) -8.7(4) . . . . yes
C(33) P(6) C(39) C(44) 174.9(3) . . . . yes
C(33) C(34) C(35) C(36) 1.7(7) . . . . yes
C(33) C(38) C(37) C(36) 0.3(7) . . . . yes
C(34) C(33) P(6) C(39) -55.5(4) . . . . yes
C(34) C(33) C(38) C(37) 1.5(6) . . . . yes
C(34) C(35) C(36) C(37) 0.1(7) . . . . yes
C(35) C(34) C(33) C(38) -2.5(6) . . . . yes
C(35) C(36) C(37) C(38) -1.0(7) . . . . yes
C(38) C(33) P(6) C(39) 122.0(3) . . . . yes
C(39) C(40) C(41) C(42) 0.8(8) . . . . yes
C(39) C(44) C(43) C(42) -0.3(8) . . . . yes
C(40) C(39) C(44) C(43) 0.0(7) . . . . yes
C(40) C(41) C(42) C(43) -1.1(9) . . . . yes
C(41) C(40) C(39) C(44) -0.3(7) . . . . yes
C(41) C(42) C(43) C(44) 0.9(9) . . . . yes
C(45) P(7) C(51) C(52) 166.9(3) . . . . yes
C(45) P(7) C(51) C(56) -20.1(4) . . . . yes
C(45) P(7) C(57) C(58) -85.5(4) . . . . yes
C(45) P(7) C(57) C(62) 90.7(4) . . . . yes
C(45) C(46) C(47) C(48) 0(1) . . . . yes
C(45) C(50) C(49) C(48) 0(1) . . . . yes
C(46) C(45) P(7) C(51) 123.8(4) . . . . yes
C(46) C(45) P(7) C(57) -120.8(4) . . . . yes
C(46) C(45) C(50) C(49) -1.2(8) . . . . yes
C(46) C(47) C(48) C(49) 0(1) . . . . yes
C(47) C(46) C(45) C(50) 0.8(8) . . . . yes
C(47) C(48) C(49) C(50) 0(1) . . . . yes
C(50) C(45) P(7) C(51) -55.7(4) . . . . yes
C(50) C(45) P(7) C(57) 59.7(4) . . . . yes
C(51) P(7) C(57) C(58) 30.5(4) . . . . yes
C(51) P(7) C(57) C(62) -153.2(3) . . . . yes
C(51) C(52) C(53) C(54) -0.8(7) . . . . yes
C(51) C(56) C(55) C(54) -0.9(8) . . . . yes
C(52) C(51) P(7) C(57) 51.6(4) . . . . yes
C(52) C(51) C(56) C(55) -0.4(7) . . . . yes
C(52) C(53) C(54) C(55) -0.6(8) . . . . yes
C(53) C(52) C(51) C(56) 1.2(6) . . . . yes
C(53) C(54) C(55) C(56) 1.4(8) . . . . yes
C(56) C(51) P(7) C(57) -135.4(4) . . . . yes
C(57) C(58) C(59) C(60) -1.7(7) . . . . yes
C(57) C(62) C(61) C(60) 1.5(8) . . . . yes
C(58) C(57) C(62) C(61) -1.7(7) . . . . yes
C(58) C(59) C(60) C(61) 1.5(8) . . . . yes
C(59) C(58) C(57) C(62) 1.8(6) . . . . yes
C(59) C(60) C(61) C(62) -1.3(8) . . . . yes
C(59) C(60) C(61) C(62) -1.3(8) . . . . yes
